data_4074467
loop_
_publ_author_name
'Cantat, Thibault'
'Ricard, Louis'
'M\'ezailles, Nicolas'
'Le Floch, Pascal'

_publ_section_title
;
 Synthesis, Reactivity, and DFT Studies of S&#x2212;C&#x2212;S
 Zirconium(IV) Complexes
;
_journal_issue 26
_journal_name_full Organometallics
_journal_page_first 6030
_journal_paper_doi 10.1021/om060665v
_journal_volume 25
_journal_year 2006
_chemical_formula_sum 'C39.67 H35.33 P2 S2 Zr'
_chemical_formula_weight 729.29
_chemical_name_systematic
; 
 ? 
;
_space_group_IT_number 15
_symmetry_cell_setting monoclinic
_symmetry_space_group_name_Hall '-C 2yc'
_symmetry_space_group_name_H-M 'C 1 2/c 1'
_atom_sites_solution_hydrogens geom
_atom_sites_solution_primary direct
_atom_sites_solution_secondary difmap
_audit_creation_method SHELXL-97
_cell_angle_alpha 90.00
_cell_angle_beta 102.4050(10)
_cell_angle_gamma 90.00
_cell_formula_units_Z 12
_cell_length_a 18.0330(10)
_cell_length_b 15.6090(10)
_cell_length_c 38.393(2)
_cell_measurement_temperature 150.0(1)
_cell_measurement_theta_max 30.034
_cell_measurement_theta_min 0.998
_cell_volume 10554.5(11)
_computing_structure_refinement 'SHELXL-97 (Sheldrick, 1997)'
_computing_structure_solution 'SHELXS-97 (Sheldrick, 1990)'
_diffrn_ambient_temperature 150.0(1)
_diffrn_measured_fraction_theta_full 0.767
_diffrn_measured_fraction_theta_max 0.767
_diffrn_measurement_device_type KappaCCD
_diffrn_measurement_method 'phi and omega scans'
_diffrn_radiation_monochromator graphite
_diffrn_radiation_source 'fine-focus sealed tube'
_diffrn_radiation_type MoK\a
_diffrn_radiation_wavelength 0.71069
_diffrn_reflns_av_R_equivalents 0.0156
_diffrn_reflns_av_sigmaI/netI 0.0456
_diffrn_reflns_limit_h_max 25
_diffrn_reflns_limit_h_min -25
_diffrn_reflns_limit_k_max 21
_diffrn_reflns_limit_k_min -17
_diffrn_reflns_limit_l_max 54
_diffrn_reflns_limit_l_min -54
_diffrn_reflns_number 15543
_diffrn_reflns_theta_full 30.03
_diffrn_reflns_theta_max 30.03
_diffrn_reflns_theta_min 3.01
_exptl_absorpt_coefficient_mu 0.549
_exptl_absorpt_correction_T_max 0.9172
_exptl_absorpt_correction_T_min 0.8887
_exptl_absorpt_correction_type multi-scan
_exptl_crystal_colour 'pale yellow'
_exptl_crystal_density_diffrn 1.377
_exptl_crystal_density_method 'not measured'
_exptl_crystal_description block
_exptl_crystal_F_000 4504
_exptl_crystal_size_max 0.22
_exptl_crystal_size_mid 0.22
_exptl_crystal_size_min 0.16
_refine_diff_density_max 0.700
_refine_diff_density_min -0.662
_refine_diff_density_rms 0.063
_refine_ls_extinction_method none
_refine_ls_goodness_of_fit_ref 1.061
_refine_ls_hydrogen_treatment mixed
_refine_ls_matrix_type full
_refine_ls_number_parameters 606
_refine_ls_number_reflns 11847
_refine_ls_number_restraints 0
_refine_ls_restrained_S_all 1.061
_refine_ls_R_factor_all 0.0543
_refine_ls_R_factor_gt 0.0378
_refine_ls_shift/su_max 0.003
_refine_ls_shift/su_mean 0.000
_refine_ls_structure_factor_coef Fsqd
_refine_ls_weighting_details 'calc w=1/[\s^2^(Fo^2^)+(0.0523P)^2^+2.7207P] where P=(Fo^2^+2Fc^2^)/3'
_refine_ls_weighting_scheme calc
_refine_ls_wR_factor_gt 0.0954
_refine_ls_wR_factor_ref 0.1015
_reflns_number_gt 9286
_reflns_number_total 11847
_reflns_threshold_expression >2sigma(I)
_cod_data_source_file om060665vsi20060726_053356.cif
_cod_data_source_block zrcp2carb
_cod_depositor_comments
;
The following automatic conversions were performed:

'_symmetry_cell_setting' value 'Monoclinic' changed to 'monoclinic'
according to /home/saulius/struct/CIF-dictionaries/cif_core.dic
dictionary named 'cif_core.dic' version 2.4.1 from 2010-06-29.

Automatic conversion script
Id: cif_fix_values 1715 2011-07-08 13:25:40Z adriana 
;
_cod_original_cell_volume 10554.4(10)
_cod_original_sg_symbol_H-M 'C2/c     '
_cod_database_code 4074467

loop_
_symmetry_equiv_pos_as_xyz
'x, y, z'
'-x, y, -z+1/2'
'x+1/2, y+1/2, z'
'-x+1/2, y+1/2, -z+1/2'
'-x, -y, -z'
'x, -y, z-1/2'
'-x+1/2, -y+1/2, -z'
'x+1/2, -y+1/2, z-1/2'

loop_
_atom_site_label
_atom_site_type_symbol
_atom_site_fract_x
_atom_site_fract_y
_atom_site_fract_z
_atom_site_U_iso_or_equiv
_atom_site_adp_type
_atom_site_occupancy
_atom_site_symmetry_multiplicity
_atom_site_calc_flag
_atom_site_refinement_flags
Zr1 Zr 0.867683(11) 0.220841(12) 0.078497(6) 0.02264(6) Uani 1 1 d .
S1 S 0.78632(3) 0.34416(4) 0.035314(17) 0.03333(14) Uani 1 1 d .
S2 S 0.96401(3) 0.21055(3) 0.145953(17) 0.02944(13) Uani 1 1 d .
P1 P 0.83508(3) 0.41983(3) 0.076555(17) 0.02508(12) Uani 1 1 d .
P2 P 0.95397(3) 0.33931(3) 0.141906(17) 0.02479(12) Uani 1 1 d .
C1 C 0.89063(12) 0.35112(13) 0.10364(6) 0.0245(4) Uani 1 1 d .
C2 C 0.88197(13) 0.51144(14) 0.06132(7) 0.0334(6) Uani 1 1 d .
C3 C 0.89910(18) 0.51298(19) 0.02789(9) 0.0556(8) Uani 1 1 d .
H3 H 0.8822 0.4679 0.0115 0.067 Uiso 1 1 calc R
C4 C 0.9408(2) 0.5801(2) 0.01834(12) 0.0820(13) Uani 1 1 d .
H4 H 0.9519 0.5814 -0.0047 0.098 Uiso 1 1 calc R
C5 C 0.9662(2) 0.6452(2) 0.04217(13) 0.0824(14) Uani 1 1 d .
H5 H 0.9951 0.6908 0.0355 0.099 Uiso 1 1 calc R
C6 C 0.95000(19) 0.64441(18) 0.07565(12) 0.0688(11) Uani 1 1 d .
H6 H 0.9679 0.6891 0.0921 0.083 Uiso 1 1 calc R
C7 C 0.90705(16) 0.57734(15) 0.08518(9) 0.0492(8) Uani 1 1 d .
H7 H 0.8950 0.5769 0.1081 0.059 Uiso 1 1 calc R
C8 C 0.75976(11) 0.47001(14) 0.09395(6) 0.0267(5) Uani 1 1 d .
C9 C 0.71364(14) 0.53008(18) 0.07336(8) 0.0447(7) Uani 1 1 d .
H9 H 0.7236 0.5469 0.0510 0.054 Uiso 1 1 calc R
C10 C 0.65314(15) 0.56594(19) 0.08500(9) 0.0529(8) Uani 1 1 d .
H10 H 0.6216 0.6069 0.0706 0.063 Uiso 1 1 calc R
C11 C 0.63862(14) 0.54228(19) 0.11731(8) 0.0458(7) Uani 1 1 d .
H11 H 0.5971 0.5670 0.1253 0.055 Uiso 1 1 calc R
C12 C 0.68426(13) 0.48248(16) 0.13829(7) 0.0379(6) Uani 1 1 d .
H12 H 0.6743 0.4664 0.1607 0.045 Uiso 1 1 calc R
C13 C 0.74481(12) 0.44596(14) 0.12645(7) 0.0300(5) Uani 1 1 d .
H13 H 0.7759 0.4044 0.1407 0.036 Uiso 1 1 calc R
C14 C 1.04733(12) 0.38466(13) 0.14333(7) 0.0287(5) Uani 1 1 d .
C15 C 1.06281(13) 0.43009(15) 0.11459(7) 0.0371(6) Uani 1 1 d .
H15 H 1.0232 0.4411 0.0944 0.044 Uiso 1 1 calc R
C16 C 1.13580(15) 0.45944(17) 0.11518(9) 0.0460(7) Uani 1 1 d .
H16 H 1.1460 0.4909 0.0955 0.055 Uiso 1 1 calc R
C17 C 1.19345(14) 0.44283(16) 0.14435(9) 0.0453(7) Uani 1 1 d .
H17 H 1.2435 0.4622 0.1446 0.054 Uiso 1 1 calc R
C18 C 1.17876(14) 0.39845(16) 0.17296(9) 0.0479(7) Uani 1 1 d .
H18 H 1.2186 0.3875 0.1931 0.058 Uiso 1 1 calc R
C19 C 1.10592(14) 0.36954(16) 0.17264(8) 0.0426(7) Uani 1 1 d .
H19 H 1.0960 0.3392 0.1926 0.051 Uiso 1 1 calc R
C20 C 0.92428(12) 0.38425(14) 0.18047(7) 0.0292(5) Uani 1 1 d .
C21 C 0.92770(13) 0.47277(15) 0.18604(7) 0.0343(5) Uani 1 1 d .
H21 H 0.9546 0.5077 0.1727 0.041 Uiso 1 1 calc R
C22 C 0.89218(15) 0.50994(16) 0.21086(8) 0.0421(6) Uani 1 1 d .
H22 H 0.8948 0.5702 0.2144 0.051 Uiso 1 1 calc R
C23 C 0.85300(16) 0.46006(18) 0.23056(8) 0.0488(7) Uani 1 1 d .
H23 H 0.8280 0.4859 0.2473 0.059 Uiso 1 1 calc R
C24 C 0.85053(18) 0.37247(18) 0.22577(8) 0.0525(8) Uani 1 1 d .
H24 H 0.8244 0.3377 0.2395 0.063 Uiso 1 1 calc R
C25 C 0.88596(15) 0.33503(16) 0.20105(7) 0.0417(6) Uani 1 1 d .
H25 H 0.8840 0.2746 0.1981 0.050 Uiso 1 1 calc R
C26 C 0.73368(13) 0.20437(16) 0.08878(7) 0.0353(6) Uani 1 1 d .
H26 H 0.7025 0.2539 0.0870 0.042 Uiso 1 1 calc R
C27 C 0.78187(13) 0.17495(17) 0.11943(7) 0.0374(6) Uani 1 1 d .
H27 H 0.7900 0.2011 0.1423 0.045 Uiso 1 1 calc R
C28 C 0.81701(14) 0.09917(16) 0.11089(9) 0.0424(7) Uani 1 1 d .
H28 H 0.8536 0.0660 0.1268 0.051 Uiso 1 1 calc R
C29 C 0.78831(14) 0.08198(16) 0.07492(9) 0.0430(7) Uani 1 1 d .
H29 H 0.8003 0.0335 0.0622 0.052 Uiso 1 1 calc R
C30 C 0.73880(13) 0.14820(16) 0.06066(7) 0.0373(6) Uani 1 1 d .
H30 H 0.7133 0.1542 0.0364 0.045 Uiso 1 1 calc R
C31 C 0.96527(13) 0.12258(15) 0.06282(8) 0.0358(6) Uani 1 1 d .
H31 H 0.9786 0.0750 0.0784 0.043 Uiso 1 1 calc R
C32 C 0.90815(13) 0.12417(16) 0.03178(8) 0.0385(6) Uani 1 1 d .
H32 H 0.8773 0.0770 0.0220 0.046 Uiso 1 1 calc R
C33 C 0.90404(14) 0.20636(17) 0.01762(7) 0.0401(6) Uani 1 1 d .
H33 H 0.8689 0.2257 -0.0030 0.048 Uiso 1 1 calc R
C34 C 0.96103(14) 0.25567(16) 0.03909(8) 0.0385(6) Uani 1 1 d .
H34 H 0.9715 0.3141 0.0353 0.046 Uiso 1 1 calc R
C35 C 0.99975(13) 0.20486(15) 0.06696(8) 0.0357(6) Uani 1 1 d .
H35 H 1.0414 0.2220 0.0853 0.043 Uiso 1 1 calc R
Zr2 Zr 1.0000 1.005822(16) 0.2500 0.02048(7) Uani 1 2 d S
S3 S 0.95231(3) 0.94364(3) 0.181316(17) 0.02982(13) Uani 1 1 d .
P3 P 0.96690(3) 0.83093(3) 0.207909(17) 0.02490(13) Uani 1 1 d .
C36 C 1.0000 0.86191(17) 0.2500 0.0243(6) Uani 1 2 d S
C37 C 0.87886(12) 0.77003(13) 0.19962(7) 0.0299(5) Uani 1 1 d .
C38 C 0.83941(13) 0.75765(14) 0.22677(7) 0.0321(5) Uani 1 1 d .
H38 H 0.8586 0.7810 0.2498 0.039 Uiso 1 1 calc R
C39 C 0.77253(14) 0.71154(15) 0.22023(8) 0.0395(6) Uani 1 1 d .
H39 H 0.7463 0.7024 0.2389 0.047 Uiso 1 1 calc R
C40 C 0.74392(14) 0.67887(17) 0.18689(9) 0.0468(7) Uani 1 1 d .
H40 H 0.6976 0.6478 0.1826 0.056 Uiso 1 1 calc R
C41 C 0.78187(15) 0.69067(17) 0.15923(8) 0.0453(7) Uani 1 1 d .
H41 H 0.7616 0.6681 0.1362 0.054 Uiso 1 1 calc R
C42 C 0.84994(13) 0.73598(15) 0.16591(7) 0.0372(6) Uani 1 1 d .
H42 H 0.8768 0.7437 0.1474 0.045 Uiso 1 1 calc R
C43 C 1.02972(12) 0.76257(13) 0.18900(7) 0.0280(5) Uani 1 1 d .
C44 C 1.03725(13) 0.67594(14) 0.19825(8) 0.0351(6) Uani 1 1 d .
H44 H 1.0056 0.6515 0.2125 0.042 Uiso 1 1 calc R
C45 C 1.09040(14) 0.62553(15) 0.18686(9) 0.0448(7) Uani 1 1 d .
H45 H 1.0947 0.5665 0.1929 0.054 Uiso 1 1 calc R
C46 C 1.13705(17) 0.66080(17) 0.16680(10) 0.0598(10) Uani 1 1 d .
H46 H 1.1738 0.6262 0.1591 0.072 Uiso 1 1 calc R
C47 C 1.13071(19) 0.74605(19) 0.15790(10) 0.0661(11) Uani 1 1 d .
H47 H 1.1636 0.7703 0.1443 0.079 Uiso 1 1 calc R
C48 C 1.07679(15) 0.79719(16) 0.16859(8) 0.0438(7) Uani 1 1 d .
H48 H 1.0722 0.8559 0.1619 0.053 Uiso 1 1 calc R
C49 C 0.87308(12) 1.00738(14) 0.26960(7) 0.0316(5) Uani 1 1 d .
H49 H 0.8592 0.9576 0.2809 0.038 Uiso 1 1 calc R
C50 C 0.85528(12) 1.02437(15) 0.23326(7) 0.0333(5) Uani 1 1 d .
H50 H 0.8259 0.9887 0.2154 0.040 Uiso 1 1 calc R
C51 C 0.88809(12) 1.10356(15) 0.22724(7) 0.0333(5) Uani 1 1 d .
H51 H 0.8871 1.1293 0.2047 0.040 Uiso 1 1 calc R
C52 C 0.92275(12) 1.13757(14) 0.26097(8) 0.0335(6) Uani 1 1 d .
H52 H 0.9466 1.1920 0.2652 0.040 Uiso 1 1 calc R
C53 C 0.91588(12) 1.07779(15) 0.28687(7) 0.0323(5) Uani 1 1 d .
H53 H 0.9362 1.0830 0.3117 0.039 Uiso 1 1 calc R
C54 C 0.7594(4) 0.8313(3) 0.0552(2) 0.148(3) Uani 1 1 d .
H54A H 0.7237 0.8504 0.0336 0.223 Uiso 1 1 calc R
H54B H 0.7481 0.8608 0.0760 0.223 Uiso 1 1 calc R
H54C H 0.7544 0.7694 0.0580 0.223 Uiso 1 1 calc R
C55 C 0.8313(4) 0.8500(3) 0.0524(3) 0.144(3) Uani 1 1 d .
C56 C 0.8564(4) 0.8540(3) 0.01992(13) 0.0874(14) Uani 1 1 d .
H56 H 0.8210 0.8434 -0.0018 0.105 Uiso 1 1 calc R
C57 C 0.9279(4) 0.8720(3) 0.01887(17) 0.1168(19) Uani 1 1 d .
H57 H 0.9411 0.8705 -0.0038 0.140 Uiso 1 1 calc R
C58 C 0.9849(4) 0.8929(3) 0.04817(19) 0.1073(17) Uani 1 1 d .
H58 H 1.0358 0.9057 0.0470 0.129 Uiso 1 1 calc R
C59 C 0.9580(5) 0.8927(3) 0.07866(19) 0.135(2) Uani 1 1 d .
H59 H 0.9930 0.9085 0.0999 0.162 Uiso 1 1 calc R
C60 C 0.8884(4) 0.8727(2) 0.08203(14) 0.0897(15) Uani 1 1 d .
H60 H 0.8769 0.8738 0.1050 0.108 Uiso 1 1 calc R

loop_
_atom_site_aniso_label
_atom_site_aniso_U_11
_atom_site_aniso_U_22
_atom_site_aniso_U_33
_atom_site_aniso_U_23
_atom_site_aniso_U_13
_atom_site_aniso_U_12
Zr1 0.01971(11) 0.02553(11) 0.02337(12) 0.00054(9) 0.00618(8) 0.00214(7)
S1 0.0350(3) 0.0392(3) 0.0236(3) 0.0010(3) 0.0015(2) 0.0096(2)
S2 0.0314(3) 0.0244(2) 0.0294(3) 0.0043(2) -0.0002(2) 0.0030(2)
P1 0.0252(3) 0.0280(3) 0.0229(3) 0.0043(3) 0.0073(2) 0.0069(2)
P2 0.0249(3) 0.0239(2) 0.0242(3) 0.0022(3) 0.0022(2) 0.0012(2)
C1 0.0273(11) 0.0236(9) 0.0219(12) 0.0000(9) 0.0033(9) 0.0033(8)
C2 0.0316(12) 0.0305(11) 0.0421(16) 0.0136(12) 0.0163(11) 0.0114(9)
C3 0.069(2) 0.0507(16) 0.057(2) 0.0163(16) 0.0366(18) 0.0051(14)
C4 0.108(3) 0.063(2) 0.097(3) 0.026(2) 0.072(3) 0.003(2)
C5 0.090(3) 0.0442(17) 0.135(4) 0.022(2) 0.072(3) 0.0001(17)
C6 0.068(2) 0.0332(14) 0.112(4) -0.0003(18) 0.035(2) -0.0062(14)
C7 0.0543(17) 0.0346(13) 0.064(2) 0.0077(15) 0.0239(15) 0.0019(11)
C8 0.0214(10) 0.0332(11) 0.0254(12) -0.0003(11) 0.0051(9) 0.0058(8)
C9 0.0385(14) 0.0596(16) 0.0394(17) 0.0129(15) 0.0161(12) 0.0215(12)
C10 0.0393(15) 0.0716(19) 0.050(2) 0.0106(17) 0.0143(14) 0.0282(13)
C11 0.0275(13) 0.0658(17) 0.0468(18) -0.0081(16) 0.0136(12) 0.0103(12)
C12 0.0321(12) 0.0512(14) 0.0340(15) -0.0067(13) 0.0151(11) -0.0064(11)
C13 0.0289(11) 0.0332(11) 0.0287(13) -0.0006(11) 0.0081(10) 0.0002(9)
C14 0.0265(11) 0.0267(10) 0.0318(14) 0.0006(10) 0.0036(9) 0.0022(8)
C15 0.0310(12) 0.0426(13) 0.0378(16) 0.0041(13) 0.0078(11) 0.0006(10)
C16 0.0396(15) 0.0502(15) 0.052(2) 0.0061(15) 0.0181(13) -0.0033(12)
C17 0.0299(13) 0.0366(13) 0.071(2) -0.0064(15) 0.0139(14) -0.0047(10)
C18 0.0306(13) 0.0415(14) 0.064(2) 0.0039(15) -0.0071(13) -0.0057(11)
C19 0.0333(13) 0.0432(13) 0.0462(18) 0.0096(14) -0.0032(12) -0.0074(10)
C20 0.0274(11) 0.0307(11) 0.0279(13) 0.0023(11) 0.0026(9) -0.0006(8)
C21 0.0345(12) 0.0316(11) 0.0383(16) -0.0035(12) 0.0112(11) -0.0069(9)
C22 0.0476(15) 0.0351(12) 0.0460(18) -0.0106(13) 0.0154(13) -0.0061(11)
C23 0.0593(17) 0.0524(16) 0.0410(18) -0.0134(15) 0.0246(14) -0.0098(13)
C24 0.081(2) 0.0462(15) 0.0384(18) -0.0013(15) 0.0306(16) -0.0147(14)
C25 0.0631(17) 0.0320(12) 0.0321(16) 0.0025(12) 0.0152(13) -0.0070(11)
C26 0.0220(11) 0.0501(14) 0.0356(15) 0.0011(13) 0.0104(10) 0.0000(10)
C27 0.0297(12) 0.0586(16) 0.0261(13) 0.0014(13) 0.0108(10) -0.0111(11)
C28 0.0325(13) 0.0437(14) 0.0507(19) 0.0162(14) 0.0087(12) -0.0054(10)
C29 0.0411(14) 0.0358(12) 0.056(2) -0.0037(14) 0.0200(14) -0.0118(11)
C30 0.0306(12) 0.0539(15) 0.0267(13) -0.0007(13) 0.0047(10) -0.0130(11)
C31 0.0311(12) 0.0329(11) 0.0457(17) -0.0011(12) 0.0134(11) 0.0097(9)
C32 0.0283(12) 0.0469(14) 0.0432(17) -0.0159(14) 0.0142(11) 0.0000(10)
C33 0.0349(13) 0.0615(16) 0.0265(14) 0.0014(14) 0.0127(11) 0.0145(12)
C34 0.0374(13) 0.0384(12) 0.0476(18) 0.0025(13) 0.0265(13) 0.0027(10)
C35 0.0217(11) 0.0444(13) 0.0429(16) -0.0102(13) 0.0114(10) 0.0016(9)
Zr2 0.02191(14) 0.01978(13) 0.02115(16) 0.000 0.00772(11) 0.000
S3 0.0415(3) 0.0259(2) 0.0225(3) -0.0004(2) 0.0080(2) -0.0009(2)
P3 0.0290(3) 0.0226(2) 0.0258(3) -0.0028(2) 0.0120(2) -0.0026(2)
C36 0.0319(16) 0.0197(13) 0.0231(17) 0.000 0.0097(13) 0.000
C37 0.0296(11) 0.0253(10) 0.0377(15) -0.0019(11) 0.0138(10) -0.0006(8)
C38 0.0337(12) 0.0320(11) 0.0342(15) -0.0016(11) 0.0150(10) 0.0022(9)
C39 0.0341(13) 0.0393(13) 0.0510(19) -0.0024(13) 0.0225(12) -0.0041(10)
C40 0.0333(13) 0.0456(14) 0.066(2) -0.0084(15) 0.0206(14) -0.0100(11)
C41 0.0408(14) 0.0503(15) 0.0464(19) -0.0148(15) 0.0125(13) -0.0154(12)
C42 0.0359(13) 0.0416(13) 0.0374(16) -0.0091(13) 0.0150(11) -0.0106(10)
C43 0.0302(11) 0.0272(10) 0.0300(14) -0.0050(10) 0.0138(10) -0.0039(8)
C44 0.0382(13) 0.0268(11) 0.0455(17) -0.0057(11) 0.0204(12) -0.0050(9)
C45 0.0438(14) 0.0270(11) 0.070(2) -0.0089(13) 0.0258(14) -0.0022(10)
C46 0.0613(18) 0.0418(15) 0.092(3) -0.0161(17) 0.0521(19) -0.0003(13)
C47 0.080(2) 0.0471(16) 0.094(3) -0.0046(18) 0.071(2) -0.0002(15)
C48 0.0569(16) 0.0341(12) 0.0514(19) -0.0047(13) 0.0362(15) -0.0036(11)
C49 0.0271(11) 0.0339(11) 0.0384(15) -0.0017(11) 0.0171(11) -0.0013(9)
C50 0.0223(11) 0.0413(12) 0.0360(15) -0.0083(12) 0.0059(10) -0.0016(9)
C51 0.0292(12) 0.0367(12) 0.0348(15) 0.0046(12) 0.0086(10) 0.0121(9)
C52 0.0282(11) 0.0251(10) 0.0493(17) -0.0070(12) 0.0125(11) 0.0048(8)
C53 0.0259(11) 0.0427(13) 0.0300(14) -0.0107(12) 0.0096(10) 0.0040(9)
C54 0.141(5) 0.100(4) 0.214(8) -0.020(4) 0.061(5) 0.018(4)
C55 0.149(6) 0.045(2) 0.253(10) 0.006(4) 0.079(7) 0.014(3)
C56 0.132(4) 0.072(3) 0.065(3) 0.008(2) 0.035(3) 0.029(3)
C57 0.189(6) 0.075(3) 0.095(5) 0.000(3) 0.049(5) 0.043(4)
C58 0.167(5) 0.062(3) 0.094(5) -0.012(3) 0.030(4) 0.017(3)
C59 0.224(8) 0.049(2) 0.114(6) 0.012(3) -0.001(6) 0.007(4)
C60 0.163(5) 0.0393(19) 0.066(3) -0.008(2) 0.023(3) -0.005(3)

loop_
_atom_type_symbol
_atom_type_description
_atom_type_scat_dispersion_real
_atom_type_scat_dispersion_imag
_atom_type_scat_source
C C 0.0033 0.0016 'International Tables Vol C Tables 4.2.6.8 and 6.1.1.4'
H H 0.0000 0.0000 'International Tables Vol C Tables 4.2.6.8 and 6.1.1.4'
P P 0.1023 0.0942 'International Tables Vol C Tables 4.2.6.8 and 6.1.1.4'
S S 0.1246 0.1234 'International Tables Vol C Tables 4.2.6.8 and 6.1.1.4'
Zr Zr -2.9673 0.5597 'International Tables Vol C Tables 4.2.6.8 and 6.1.1.4'

loop_
_geom_angle_atom_site_label_1
_geom_angle_atom_site_label_2
_geom_angle_atom_site_label_3
_geom_angle
_geom_angle_site_symmetry_1
_geom_angle_site_symmetry_3
C1 Zr1 C31 125.64(8) . .
C1 Zr1 C35 94.08(8) . .
C31 Zr1 C35 32.81(7) . .
C1 Zr1 C27 94.01(8) . .
C31 Zr1 C27 122.03(8) . .
C35 Zr1 C27 143.61(9) . .
C1 Zr1 C26 96.78(8) . .
C31 Zr1 C26 135.70(8) . .
C35 Zr1 C26 168.48(8) . .
C27 Zr1 C26 31.60(8) . .
C1 Zr1 C30 126.24(8) . .
C31 Zr1 C30 108.12(8) . .
C35 Zr1 C30 138.57(8) . .
C27 Zr1 C30 52.89(8) . .
C26 Zr1 C30 32.16(8) . .
C1 Zr1 C28 121.12(9) . .
C31 Zr1 C28 90.29(8) . .
C35 Zr1 C28 117.58(8) . .
C27 Zr1 C28 32.31(8) . .
C26 Zr1 C28 52.84(8) . .
C30 Zr1 C28 52.83(9) . .
C1 Zr1 C34 88.73(8) . .
C31 Zr1 C34 53.18(8) . .
C35 Zr1 C34 31.83(8) . .
C27 Zr1 C34 175.06(8) . .
C26 Zr1 C34 152.02(9) . .
C30 Zr1 C34 128.04(9) . .
C28 Zr1 C34 143.18(8) . .
C1 Zr1 C32 141.00(8) . .
C31 Zr1 C32 31.98(8) . .
C35 Zr1 C32 53.08(8) . .
C27 Zr1 C32 124.77(8) . .
C26 Zr1 C32 118.11(8) . .
C30 Zr1 C32 86.01(8) . .
C28 Zr1 C32 95.08(9) . .
C34 Zr1 C32 52.28(8) . .
C1 Zr1 C33 114.22(8) . .
C31 Zr1 C33 52.95(9) . .
C35 Zr1 C33 52.95(9) . .
C27 Zr1 C33 148.03(9) . .
C26 Zr1 C33 124.67(9) . .
C30 Zr1 C33 96.48(9) . .
C28 Zr1 C33 124.57(9) . .
C34 Zr1 C33 31.76(8) . .
C32 Zr1 C33 31.38(8) . .
C1 Zr1 C29 146.00(8) . .
C31 Zr1 C29 83.30(8) . .
C35 Zr1 C29 116.10(8) . .
C27 Zr1 C29 52.48(9) . .
C26 Zr1 C29 52.40(8) . .
C30 Zr1 C29 31.63(8) . .
C28 Zr1 C29 31.50(9) . .
C34 Zr1 C29 125.13(9) . .
C32 Zr1 C29 72.98(8) . .
C33 Zr1 C29 97.15(9) . .
C1 Zr1 S1 69.59(6) . .
C31 Zr1 S1 126.55(7) . .
C35 Zr1 S1 111.37(6) . .
C27 Zr1 S1 104.71(6) . .
C26 Zr1 S1 76.27(6) . .
C30 Zr1 S1 79.13(6) . .
C28 Zr1 S1 128.02(6) . .
C34 Zr1 S1 80.09(6) . .
C32 Zr1 S1 100.67(7) . .
C33 Zr1 S1 73.77(6) . .
C29 Zr1 S1 109.71(7) . .
P1 S1 Zr1 81.41(3) . .
P2 S2 Zr1 81.03(3) . .
C1 P1 C8 116.38(11) . .
C1 P1 C2 116.53(11) . .
C8 P1 C2 102.43(10) . .
C1 P1 S1 102.39(8) . .
C8 P1 S1 107.86(8) . .
C2 P1 S1 111.20(10) . .
C1 P1 Zr1 43.11(8) . .
C8 P1 Zr1 124.46(8) . .
C2 P1 Zr1 133.07(7) . .
S1 P1 Zr1 59.40(2) . .
C1 P2 C14 116.03(11) . .
C1 P2 C20 114.15(10) . .
C14 P2 C20 104.95(10) . .
C1 P2 S2 102.18(8) . .
C14 P2 S2 108.55(7) . .
C20 P2 S2 110.98(8) . .
C1 P2 Zr1 42.29(7) . .
C14 P2 Zr1 123.15(8) . .
C20 P2 Zr1 131.69(7) . .
S2 P2 Zr1 60.15(2) . .
P2 C1 P1 145.71(14) . .
P2 C1 Zr1 107.83(10) . .
P1 C1 Zr1 106.43(11) . .
C3 C2 C7 119.6(2) . .
C3 C2 P1 121.6(2) . .
C7 C2 P1 118.6(2) . .
C2 C3 C4 120.1(3) . .
C2 C3 H3 120.0 . .
C4 C3 H3 120.0 . .
C5 C4 C3 120.3(3) . .
C5 C4 H4 119.9 . .
C3 C4 H4 119.9 . .
C4 C5 C6 120.4(3) . .
C4 C5 H5 119.8 . .
C6 C5 H5 119.8 . .
C5 C6 C7 119.4(3) . .
C5 C6 H6 120.3 . .
C7 C6 H6 120.3 . .
C2 C7 C6 120.2(3) . .
C2 C7 H7 119.9 . .
C6 C7 H7 119.9 . .
C9 C8 C13 119.3(2) . .
C9 C8 P1 119.20(18) . .
C13 C8 P1 121.39(17) . .
C10 C9 C8 120.6(3) . .
C10 C9 H9 119.7 . .
C8 C9 H9 119.7 . .
C11 C10 C9 120.0(3) . .
C11 C10 H10 120.0 . .
C9 C10 H10 120.0 . .
C10 C11 C12 120.2(2) . .
C10 C11 H11 119.9 . .
C12 C11 H11 119.9 . .
C11 C12 C13 119.8(2) . .
C11 C12 H12 120.1 . .
C13 C12 H12 120.1 . .
C8 C13 C12 120.1(2) . .
C8 C13 H13 119.9 . .
C12 C13 H13 119.9 . .
C19 C14 C15 118.9(2) . .
C19 C14 P2 119.81(18) . .
C15 C14 P2 121.20(19) . .
C16 C15 C14 120.4(2) . .
C16 C15 H15 119.8 . .
C14 C15 H15 119.8 . .
C17 C16 C15 119.8(3) . .
C17 C16 H16 120.1 . .
C15 C16 H16 120.1 . .
C18 C17 C16 120.2(2) . .
C18 C17 H17 119.9 . .
C16 C17 H17 119.9 . .
C17 C18 C19 120.2(3) . .
C17 C18 H18 119.9 . .
C19 C18 H18 119.9 . .
C18 C19 C14 120.4(3) . .
C18 C19 H19 119.8 . .
C14 C19 H19 119.8 . .
C25 C20 C21 118.1(2) . .
C25 C20 P2 121.28(18) . .
C21 C20 P2 119.64(18) . .
C22 C21 C20 120.5(2) . .
C22 C21 H21 119.7 . .
C20 C21 H21 119.7 . .
C23 C22 C21 120.5(2) . .
C23 C22 H22 119.8 . .
C21 C22 H22 119.8 . .
C24 C23 C22 119.4(2) . .
C24 C23 H23 120.3 . .
C22 C23 H23 120.3 . .
C23 C24 C25 120.3(3) . .
C23 C24 H24 119.9 . .
C25 C24 H24 119.9 . .
C24 C25 C20 121.1(2) . .
C24 C25 H25 119.4 . .
C20 C25 H25 119.4 . .
C27 C26 C30 108.2(2) . .
C27 C26 Zr1 73.81(12) . .
C30 C26 Zr1 73.93(13) . .
C27 C26 H26 125.9 . .
C30 C26 H26 125.9 . .
Zr1 C26 H26 118.3 . .
C26 C27 C28 108.2(2) . .
C26 C27 Zr1 74.59(13) . .
C28 C27 Zr1 74.27(13) . .
C26 C27 H27 125.9 . .
C28 C27 H27 125.9 . .
Zr1 C27 H27 117.2 . .
C29 C28 C27 107.5(2) . .
C29 C28 Zr1 75.82(15) . .
C27 C28 Zr1 73.42(13) . .
C29 C28 H28 126.2 . .
C27 C28 H28 126.2 . .
Zr1 C28 H28 116.7 . .
C28 C29 C30 108.4(2) . .
C28 C29 Zr1 72.68(14) . .
C30 C29 Zr1 72.58(13) . .
C28 C29 H29 125.8 . .
C30 C29 H29 125.8 . .
Zr1 C29 H29 120.7 . .
C29 C30 C26 107.5(3) . .
C29 C30 Zr1 75.79(14) . .
C26 C30 Zr1 73.91(13) . .
C29 C30 H30 126.2 . .
C26 C30 H30 126.2 . .
Zr1 C30 H30 116.2 . .
C32 C31 C35 107.7(2) . .
C32 C31 Zr1 76.52(13) . .
C35 C31 Zr1 74.50(12) . .
C32 C31 H31 126.2 . .
C35 C31 H31 126.2 . .
Zr1 C31 H31 115.1 . .
C33 C32 C31 108.5(2) . .
C33 C32 Zr1 74.41(14) . .
C31 C32 Zr1 71.51(14) . .
C33 C32 H32 125.7 . .
C31 C32 H32 125.7 . .
Zr1 C32 H32 120.1 . .
C32 C33 C34 107.8(2) . .
C32 C33 Zr1 74.21(14) . .
C34 C33 Zr1 73.44(15) . .
C32 C33 H33 126.1 . .
C34 C33 H33 126.1 . .
Zr1 C33 H33 118.2 . .
C35 C34 C33 108.8(2) . .
C35 C34 Zr1 73.08(13) . .
C33 C34 Zr1 74.80(14) . .
C35 C34 H34 125.6 . .
C33 C34 H34 125.6 . .
Zr1 C34 H34 118.4 . .
C34 C35 C31 107.1(2) . .
C34 C35 Zr1 75.09(13) . .
C31 C35 Zr1 72.69(12) . .
C34 C35 H35 126.5 . .
C31 C35 H35 126.5 . .
Zr1 C35 H35 117.8 . .
C36 Zr2 C51 127.07(6) . 2_755
C36 Zr2 C51 127.07(6) . .
C51 Zr2 C51 105.86(11) 2_755 .
C36 Zr2 C53 116.17(5) . 2_755
C51 Zr2 C53 53.15(8) 2_755 2_755
C51 Zr2 C53 93.91(8) . 2_755
C36 Zr2 C53 116.17(5) . .
C51 Zr2 C53 93.91(8) 2_755 .
C51 Zr2 C53 53.15(8) . .
C53 Zr2 C53 127.67(11) 2_755 .
C36 Zr2 C49 90.54(5) . .
C51 Zr2 C49 126.16(8) 2_755 .
C51 Zr2 C49 53.02(8) . .
C53 Zr2 C49 146.76(8) 2_755 .
C53 Zr2 C49 32.35(7) . .
C36 Zr2 C49 90.54(5) . 2_755
C51 Zr2 C49 53.02(8) 2_755 2_755
C51 Zr2 C49 126.16(8) . 2_755
C53 Zr2 C49 32.35(7) 2_755 2_755
C53 Zr2 C49 146.76(8) . 2_755
C49 Zr2 C49 178.91(10) . 2_755
C36 Zr2 C50 96.48(5) . 2_755
C51 Zr2 C50 32.12(8) 2_755 2_755
C51 Zr2 C50 135.31(8) . 2_755
C53 Zr2 C50 52.74(8) 2_755 2_755
C53 Zr2 C50 120.40(8) . 2_755
C49 Zr2 C50 148.33(8) . 2_755
C49 Zr2 C50 31.43(8) 2_755 2_755
C36 Zr2 C50 96.48(5) . .
C51 Zr2 C50 135.31(8) 2_755 .
C51 Zr2 C50 32.12(8) . .
C53 Zr2 C50 120.40(8) 2_755 .
C53 Zr2 C50 52.74(8) . .
C49 Zr2 C50 31.43(8) . .
C49 Zr2 C50 148.33(8) 2_755 .
C50 Zr2 C50 167.05(11) 2_755 .
C36 Zr2 C52 143.18(5) . 2_755
C51 Zr2 C52 32.20(8) 2_755 2_755
C51 Zr2 C52 83.17(8) . 2_755
C53 Zr2 C52 31.48(8) 2_755 2_755
C53 Zr2 C52 98.44(8) . 2_755
C49 Zr2 C52 126.27(7) . 2_755
C49 Zr2 C52 52.64(7) 2_755 2_755
C50 Zr2 C52 52.60(8) 2_755 2_755
C50 Zr2 C52 115.26(8) . 2_755
C36 Zr2 C52 143.18(5) . .
C51 Zr2 C52 83.17(8) 2_755 .
C51 Zr2 C52 32.20(8) . .
C53 Zr2 C52 98.44(8) 2_755 .
C53 Zr2 C52 31.48(8) . .
C49 Zr2 C52 52.64(7) . .
C49 Zr2 C52 126.27(7) 2_755 .
C50 Zr2 C52 115.26(8) 2_755 .
C50 Zr2 C52 52.60(8) . .
C52 Zr2 C52 73.64(10) 2_755 .
C36 Zr2 S3 69.471(13) . .
C51 Zr2 S3 127.00(6) 2_755 .
C51 Zr2 S3 79.68(6) . .
C53 Zr2 S3 74.07(6) 2_755 .
C53 Zr2 S3 125.72(6) . .
C49 Zr2 S3 99.73(6) . .
C49 Zr2 S3 80.65(6) 2_755 .
C50 Zr2 S3 111.67(6) 2_755 .
C50 Zr2 S3 73.13(6) . .
C52 Zr2 S3 101.12(6) 2_755 .
C52 Zr2 S3 111.62(6) . .
P3 S3 Zr2 81.03(3) . .
C36 P3 C43 115.64(10) . .
C36 P3 C37 115.97(10) . .
C43 P3 C37 102.64(10) . .
C36 P3 S3 102.55(9) . .
C43 P3 S3 109.49(8) . .
C37 P3 S3 110.63(8) . .
C36 P3 Zr2 42.82(9) . .
C43 P3 Zr2 130.20(7) . .
C37 P3 Zr2 127.03(7) . .
S3 P3 Zr2 59.81(2) . .
P3 C36 P3 146.33(18) . 2_755
P3 C36 Zr2 106.84(9) . .
P3 C36 Zr2 106.84(9) 2_755 .
C42 C37 C38 119.5(2) . .
C42 C37 P3 120.04(17) . .
C38 C37 P3 120.5(2) . .
C39 C38 C37 120.1(3) . .
C39 C38 H38 119.9 . .
C37 C38 H38 119.9 . .
C40 C39 C38 120.2(2) . .
C40 C39 H39 119.9 . .
C38 C39 H39 119.9 . .
C39 C40 C41 120.9(2) . .
C39 C40 H40 119.5 . .
C41 C40 H40 119.5 . .
C42 C41 C40 119.0(3) . .
C42 C41 H41 120.5 . .
C40 C41 H41 120.5 . .
C41 C42 C37 120.3(2) . .
C41 C42 H42 119.8 . .
C37 C42 H42 119.8 . .
C48 C43 C44 119.0(2) . .
C48 C43 P3 120.54(17) . .
C44 C43 P3 120.11(16) . .
C45 C44 C43 120.5(2) . .
C45 C44 H44 119.8 . .
C43 C44 H44 119.8 . .
C46 C45 C44 120.0(2) . .
C46 C45 H45 120.0 . .
C44 C45 H45 120.0 . .
C45 C46 C47 120.0(2) . .
C45 C46 H46 120.0 . .
C47 C46 H46 120.0 . .
C46 C47 C48 120.7(3) . .
C46 C47 H47 119.6 . .
C48 C47 H47 119.6 . .
C43 C48 C47 119.8(2) . .
C43 C48 H48 120.1 . .
C47 C48 H48 120.1 . .
C50 C49 C53 107.8(2) . .
C50 C49 Zr2 74.61(13) . .
C53 C49 Zr2 73.40(12) . .
C50 C49 H49 126.1 . .
C53 C49 H49 126.1 . .
Zr2 C49 H49 117.9 . .
C49 C50 C51 108.5(2) . .
C49 C50 Zr2 73.96(13) . .
C51 C50 Zr2 72.55(12) . .
C49 C50 H50 125.7 . .
C51 C50 H50 125.7 . .
Zr2 C50 H50 119.5 . .
C50 C51 C52 107.3(2) . .
C50 C51 Zr2 75.32(13) . .
C52 C51 Zr2 75.37(12) . .
C50 C51 H51 126.4 . .
C52 C51 H51 126.4 . .
Zr2 C51 H51 115.3 . .
C53 C52 C51 108.3(2) . .
C53 C52 Zr2 73.40(12) . .
C51 C52 Zr2 72.42(12) . .
C53 C52 H52 125.9 . .
C51 C52 H52 125.9 . .
Zr2 C52 H52 120.1 . .
C52 C53 C49 108.0(2) . .
C52 C53 Zr2 75.12(13) . .
C49 C53 Zr2 74.25(12) . .
C52 C53 H53 126.0 . .
C49 C53 H53 126.0 . .
Zr2 C53 H53 116.7 . .
C55 C54 H54A 109.5 . .
C55 C54 H54B 109.5 . .
H54A C54 H54B 109.5 . .
C55 C54 H54C 109.5 . .
H54A C54 H54C 109.5 . .
H54B C54 H54C 109.5 . .
C54 C55 C60 122.4(8) . .
C54 C55 C56 124.9(9) . .
C60 C55 C56 112.6(6) . .
C57 C56 C55 122.1(6) . .
C57 C56 H56 118.9 . .
C55 C56 H56 118.9 . .
C56 C57 C58 125.4(6) . .
C56 C57 H57 117.3 . .
C58 C57 H57 117.3 . .
C59 C58 C57 111.0(7) . .
C59 C58 H58 124.5 . .
C57 C58 H58 124.5 . .
C60 C59 C58 127.2(7) . .
C60 C59 H59 116.4 . .
C58 C59 H59 116.4 . .
C59 C60 C55 121.6(6) . .
C59 C60 H60 119.2 . .
C55 C60 H60 119.2 . .

loop_
_geom_bond_atom_site_label_1
_geom_bond_atom_site_label_2
_geom_bond_distance
_geom_bond_site_symmetry_2
Zr1 C1 2.251(2) .
Zr1 C31 2.503(2) .
Zr1 C35 2.527(2) .
Zr1 C27 2.534(2) .
Zr1 C26 2.544(2) .
Zr1 C30 2.544(2) .
Zr1 C28 2.545(2) .
Zr1 C34 2.552(2) .
Zr1 C32 2.567(2) .
Zr1 C33 2.569(3) .
Zr1 C29 2.585(2) .
Zr1 S1 2.7499(6) .
S1 P1 2.0192(9) .
S2 P2 2.0210(8) .
P1 C1 1.670(2) .
P1 C8 1.815(2) .
P1 C2 1.821(2) .
P2 C1 1.666(2) .
P2 C14 1.816(2) .
P2 C20 1.820(2) .
C2 C3 1.383(4) .
C2 C7 1.387(4) .
C3 C4 1.384(4) .
C3 H3 0.9500 .
C4 C5 1.378(6) .
C4 H4 0.9500 .
C5 C6 1.378(5) .
C5 H5 0.9500 .
C6 C7 1.397(4) .
C6 H6 0.9500 .
C7 H7 0.9500 .
C8 C9 1.383(3) .
C8 C13 1.384(3) .
C9 C10 1.383(3) .
C9 H9 0.9500 .
C10 C11 1.372(4) .
C10 H10 0.9500 .
C11 C12 1.383(4) .
C11 H11 0.9500 .
C12 C13 1.392(3) .
C12 H12 0.9500 .
C13 H13 0.9500 .
C14 C19 1.388(3) .
C14 C15 1.389(3) .
C15 C16 1.389(3) .
C15 H15 0.9500 .
C16 C17 1.379(4) .
C16 H16 0.9500 .
C17 C18 1.372(4) .
C17 H17 0.9500 .
C18 C19 1.386(3) .
C18 H18 0.9500 .
C19 H19 0.9500 .
C20 C25 1.388(3) .
C20 C21 1.397(3) .
C21 C22 1.384(3) .
C21 H21 0.9500 .
C22 C23 1.381(4) .
C22 H22 0.9500 .
C23 C24 1.379(4) .
C23 H23 0.9500 .
C24 C25 1.382(4) .
C24 H24 0.9500 .
C25 H25 0.9500 .
C26 C27 1.382(4) .
C26 C30 1.409(4) .
C26 H26 0.9500 .
C27 C28 1.413(4) .
C27 H27 0.9500 .
C28 C29 1.393(4) .
C28 H28 0.9500 .
C29 C30 1.398(4) .
C29 H29 0.9500 .
C30 H30 0.9500 .
C31 C32 1.398(4) .
C31 C35 1.421(3) .
C31 H31 0.9500 .
C32 C33 1.389(4) .
C32 H32 0.9500 .
C33 C34 1.401(4) .
C33 H33 0.9500 .
C34 C35 1.393(4) .
C34 H34 0.9500 .
C35 H35 0.9500 .
Zr2 C36 2.246(3) .
Zr2 C51 2.531(2) 2_755
Zr2 C51 2.531(2) .
Zr2 C53 2.547(2) 2_755
Zr2 C53 2.547(2) .
Zr2 C49 2.558(2) .
Zr2 C49 2.558(2) 2_755
Zr2 C50 2.566(2) 2_755
Zr2 C50 2.566(2) .
Zr2 C52 2.569(2) 2_755
Zr2 C52 2.569(2) .
Zr2 S3 2.7679(6) .
S3 P3 2.0226(8) .
P3 C36 1.6695(10) .
P3 C43 1.817(2) .
P3 C37 1.819(2) .
C36 P3 1.6695(10) 2_755
C37 C42 1.393(4) .
C37 C38 1.396(3) .
C38 C39 1.380(3) .
C38 H38 0.9500 .
C39 C40 1.371(4) .
C39 H39 0.9500 .
C40 C41 1.394(4) .
C40 H40 0.9500 .
C41 C42 1.392(3) .
C41 H41 0.9500 .
C42 H42 0.9500 .
C43 C48 1.383(3) .
C43 C44 1.397(3) .
C44 C45 1.382(3) .
C44 H44 0.9500 .
C45 C46 1.372(4) .
C45 H45 0.9500 .
C46 C47 1.372(4) .
C46 H46 0.9500 .
C47 C48 1.387(3) .
C47 H47 0.9500 .
C48 H48 0.9500 .
C49 C50 1.388(3) .
C49 C53 1.422(3) .
C49 H49 0.9500 .
C50 C51 1.411(3) .
C50 H50 0.9500 .
C51 C52 1.415(4) .
C51 H51 0.9500 .
C52 C53 1.388(4) .
C52 H52 0.9500 .
C53 H53 0.9500 .
C54 C55 1.357(7) .
C54 H54A 0.9800 .
C54 H54B 0.9800 .
C54 H54C 0.9800 .
C55 C60 1.406(9) .
C55 C56 1.417(8) .
C56 C57 1.328(7) .
C56 H56 0.9500 .
C57 C58 1.390(7) .
C57 H57 0.9500 .
C58 C59 1.359(8) .
C58 H58 0.9500 .
C59 C60 1.326(8) .
C59 H59 0.9500 .
C60 H60 0.9500 .
